data_2310935
loop_
_publ_author_name
'Ramsdell, L.S.'
'Kohn, J.A.'

_publ_section_title
;
 Developments in silicon carbide research
;
_journal_name_full 'Acta Crystallographica (1,1948-23,1967)'
_journal_page_first 215
_journal_page_last 224
_journal_volume 5
_journal_year 1952
_chemical_formula_sum 'C Si'
_chemical_name_systematic 'Si C'
_space_group_IT_number 160
_symmetry_space_group_name_Hall 'R 3 -2"'
_symmetry_space_group_name_H-M 'R 3 m :H'
_cell_angle_alpha 90
_cell_angle_beta 90
_cell_angle_gamma 120
_cell_formula_units_Z 75
_cell_length_a 3.079
_cell_length_b 3.079
_cell_length_c 189.259
_cell_volume 1553.841
_citation_journal_id_ASTM ACCRA9
_cod_data_source_file Ramsdell_ACCRA9_1952_157.cif
_cod_data_source_block C1Si1
_cod_original_formula_sum 'C1 Si1'
_cod_database_code 2310935

loop_
_symmetry_equiv_pos_as_xyz
x,y,z
-y,x-y,z
-x+y,-x,z
-y,-x,z
x,x-y,z
-x+y,y,z
x+2/3,y+1/3,z+1/3
-y+2/3,x-y+1/3,z+1/3
-x+y+2/3,-x+1/3,z+1/3
-y+2/3,-x+1/3,z+1/3
x+2/3,x-y+1/3,z+1/3
-x+y+2/3,y+1/3,z+1/3
x+1/3,y+2/3,z+2/3
-y+1/3,x-y+2/3,z+2/3
-x+y+1/3,-x+2/3,z+2/3
-y+1/3,-x+2/3,z+2/3
x+1/3,x-y+2/3,z+2/3
-x+y+1/3,y+2/3,z+2/3

loop_
_atom_site_label
_atom_site_type_symbol
_atom_site_fract_x
_atom_site_fract_y
_atom_site_fract_z
_atom_site_occupancy
_atom_site_U_iso_or_equiv
Si18 Si+4 0 0 0.68 1 0.0
C24 C-4 0 0 0.917 1 0.0
C15 C-4 0 0 0.57 1 0.0
C17 C-4 0 0 0.663 1 0.0
C20 C-4 0 0 0.783 1 0.0
Si21 Si+4 0 0 0.827 1 0.0
C1 C-4 0 0 0.01 1 0.0
Si19 Si+4 0 0 0.733 1 0.0
Si24 Si+4 0 0 0.907 1 0.0
C22 C-4 0 0 0.863 1 0.0
C23 C-4 0 0 0.89 1 0.0
C7 C-4 0 0 0.263 1 0.0
C12 C-4 0 0 0.423 1 0.0
Si1 Si+4 0 0 0 1 0.0
C18 C-4 0 0 0.69 1 0.0
Si3 Si+4 0 0 0.093 1 0.0
C19 C-4 0 0 0.743 1 0.0
C9 C-4 0 0 0.317 1 0.0
Si17 Si+4 0 0 0.653 1 0.0
C8 C-4 0 0 0.29 1 0.0
C4 C-4 0 0 0.13 1 0.0
C2 C-4 0 0 0.05 1 0.0
Si23 Si+4 0 0 0.88 1 0.0
C3 C-4 0 0 0.103 1 0.0
C16 C-4 0 0 0.61 1 0.0
Si6 Si+4 0 0 0.2 1 0.0
C11 C-4 0 0 0.397 1 0.0
Si8 Si+4 0 0 0.28 1 0.0
Si16 Si+4 0 0 0.6 1 0.0
C25 C-4 0 0 0.97 1 0.0
Si20 Si+4 0 0 0.773 1 0.0
Si11 Si+4 0 0 0.387 1 0.0
C21 C-4 0 0 0.837 1 0.0
Si25 Si+4 0 0 0.96 1 0.0
Si12 Si+4 0 0 0.413 1 0.0
C10 C-4 0 0 0.37 1 0.0
Si10 Si+4 0 0 0.36 1 0.0
C13 C-4 0 0 0.477 1 0.0
Si7 Si+4 0 0 0.253 1 0.0
C6 C-4 0 0 0.21 1 0.0
Si22 Si+4 0 0 0.853 1 0.0
Si14 Si+4 0 0 0.507 1 0.0
Si9 Si+4 0 0 0.307 1 0.0
Si4 Si+4 0 0 0.12 1 0.0
Si13 Si+4 0 0 0.467 1 0.0
Si5 Si+4 0 0 0.147 1 0.0
Si2 Si+4 0 0 0.04 1 0.0
Si15 Si+4 0 0 0.56 1 0.0
C14 C-4 0 0 0.517 1 0.0
C5 C-4 0 0 0.157 1 0.0
